data_1534269
loop_
_publ_author_name
'Binas, H.'

_publ_section_title
;
 Die Struktur des Haidingerits Ca H As O4 (H2 O)
;
_journal_name_full 'Zeitschrift fuer Anorganische und Allgemeine Chemie'
_journal_page_first 133
_journal_page_last 139
_journal_volume 347
_journal_year 1966
_chemical_formula_sum 'As Ca H3 O5'
_chemical_name_systematic 'Ca H As O4 (H2 O)'
_space_group_IT_number 60
_symmetry_space_group_name_Hall '-P 2b 2ac'
_symmetry_space_group_name_H-M 'P c n b'
_cell_angle_alpha 90
_cell_angle_beta 90
_cell_angle_gamma 90
_cell_formula_units_Z 8
_cell_length_a 6.925
_cell_length_b 16.18999
_cell_length_c 7.928
_cell_volume 888.853
_citation_journal_id_ASTM ZAACAB
_cod_data_source_file Binas_ZAACAB_1966_802.cif
_cod_data_source_block H3As1Ca1O5
_cod_original_cell_volume 888.8531
_cod_original_sg_symbol_Hall '-P 2n 2ab (-x,z,y)'
_cod_original_formula_sum 'H3 As1 Ca1 O5'
_cod_database_code 1534269

loop_
_symmetry_equiv_pos_as_xyz
x,y,z
-x+1/2,y+1/2,-z+1/2
x+1/2,-y,-z+1/2
-x,-y+1/2,z
-x,-y,-z
x-1/2,-y-1/2,z-1/2
-x-1/2,y,z-1/2
x,y-1/2,-z

loop_
_atom_site_label
_atom_site_type_symbol
_atom_site_fract_x
_atom_site_fract_y
_atom_site_fract_z
_atom_site_occupancy
_atom_site_U_iso_or_equiv
O2 O-2 0.9473 0.075 0.2078 1 0.0
As1 As+5 0.1269 0.1087 0.0593 1 0.0
O1 O-2 0.2898 0.0409 0.0574 1 0.0
O5 O-2 0.1155 0.3386 0.499 1 0.0
O3 O-2 0.0631 0.1351 0.8744 1 0.0
H1 H+1 0.292 0.178 0.259 1 0.0
Ca1 Ca+2 0.1248 0.4528 0.6793 1 0.0
O4 O-2 0.2212 0.1989 0.148 1 0.0
